data_7211431
loop_
_publ_author_name
'Bhattacharya, Sagarika'
'Jana, Arpita'
'Mohanta, Sasankasekhar'

_publ_section_title
;
 Crystal structures of discrete, one-dimensional and cocrystalline
 copper(ii)--uranyl(vi) systems: the influence of the reactant ratio in
 the competition between hydrogen bonds and coordinate bonds
;
_journal_issue 47
_journal_name_full CrystEngComm
_journal_page_first 10374
_journal_paper_doi 10.1039/c3ce41625a
_journal_volume 15
_journal_year 2013
_chemical_formula_sum 'C48 H51 Cu2 N9 O19 U'
_chemical_formula_weight 1423.09
_chemical_name_systematic
; 
 ? 
;
_space_group_IT_number 2
_symmetry_cell_setting triclinic
_symmetry_space_group_name_Hall '-P 1'
_symmetry_space_group_name_H-M 'P -1'
_atom_sites_solution_hydrogens geom
_atom_sites_solution_primary direct
_atom_sites_solution_secondary difmap
_audit_creation_method SHELXL-97
_cell_angle_alpha 64.927(4)
_cell_angle_beta 74.116(4)
_cell_angle_gamma 63.150(4)
_cell_formula_units_Z 2
_cell_length_a 14.1950(15)
_cell_length_b 14.5483(15)
_cell_length_c 15.8562(16)
_cell_measurement_temperature 296(2)
_cell_volume 2632.4(5)
_computing_cell_refinement 'Bruker SAINT'
_computing_data_collection 'Bruker APEX2'
_computing_data_reduction 'Bruker SAINT'
_computing_molecular_graphics 'Bruker SHELXTL'
_computing_publication_material 'Bruker SHELXTL'
_computing_structure_refinement 'SHELXL-97 (Sheldrick, 2008)'
_computing_structure_solution 'SHELXS-97 (Sheldrick, 2008)'
_diffrn_ambient_temperature 296(2)
_diffrn_measured_fraction_theta_full 0.989
_diffrn_measured_fraction_theta_max 0.989
_diffrn_measurement_device_type 'Bruker APEX-II CCD'
_diffrn_measurement_method '\f and \w scans'
_diffrn_radiation_monochromator graphite
_diffrn_radiation_source 'fine-focus sealed tube'
_diffrn_radiation_type MoK\a
_diffrn_radiation_wavelength 0.71073
_diffrn_reflns_av_R_equivalents 0.0451
_diffrn_reflns_av_sigmaI/netI 0.0497
_diffrn_reflns_limit_h_max 16
_diffrn_reflns_limit_h_min -16
_diffrn_reflns_limit_k_max 17
_diffrn_reflns_limit_k_min -17
_diffrn_reflns_limit_l_max 18
_diffrn_reflns_limit_l_min -18
_diffrn_reflns_number 29615
_diffrn_reflns_theta_full 25.05
_diffrn_reflns_theta_max 25.05
_diffrn_reflns_theta_min 1.43
_exptl_absorpt_coefficient_mu 3.954
_exptl_absorpt_correction_T_max 0.4767
_exptl_absorpt_correction_T_min 0.4263
_exptl_absorpt_correction_type multi-scan
_exptl_absorpt_process_details SADABS
_exptl_crystal_colour red
_exptl_crystal_density_diffrn 1.795
_exptl_crystal_density_method 'not measured'
_exptl_crystal_description square
_exptl_crystal_F_000 1408
_exptl_crystal_size_max 0.26
_exptl_crystal_size_mid 0.24
_exptl_crystal_size_min 0.22
_refine_diff_density_max 1.301
_refine_diff_density_min -0.444
_refine_diff_density_rms 0.113
_refine_ls_extinction_method none
_refine_ls_goodness_of_fit_ref 1.005
_refine_ls_hydrogen_treatment mixed
_refine_ls_matrix_type full
_refine_ls_number_parameters 741
_refine_ls_number_reflns 9218
_refine_ls_number_restraints 11
_refine_ls_restrained_S_all 1.005
_refine_ls_R_factor_all 0.0583
_refine_ls_R_factor_gt 0.0398
_refine_ls_shift/su_max 0.001
_refine_ls_shift/su_mean 0.000
_refine_ls_structure_factor_coef Fsqd
_refine_ls_weighting_details 'calc w=1/[\s^2^(Fo^2^)+(0.0800P)^2^+0.0200P] where P=(Fo^2^+2Fc^2^)/3'
_refine_ls_weighting_scheme calc
_refine_ls_wR_factor_gt 0.1099
_refine_ls_wR_factor_ref 0.1261
_reflns_number_gt 7208
_reflns_number_total 9218
_reflns_threshold_expression >2sigma(I)
_cod_data_source_file c3ce41625a.txt
_cod_data_source_block 3
_cod_depositor_comments
;
The following automatic conversions were performed:

'_symmetry_cell_setting' value 'Triclinic' changed to 'triclinic'
according to /home/saulius/struct/CIF-dictionaries/cif_core.dic
dictionary named 'cif_core.dic' version 2.4.2 from 2011-04-26.

Automatic conversion script
Id: cif_fix_values 1891 2012-01-12 08:04:46Z andrius 
;
_cod_original_sg_symbol_H-M P-1
_cod_database_code 7211431

loop_
_symmetry_equiv_pos_as_xyz
'x, y, z'
'-x, -y, -z'

loop_
_atom_site_label
_atom_site_type_symbol
_atom_site_fract_x
_atom_site_fract_y
_atom_site_fract_z
_atom_site_U_iso_or_equiv
_atom_site_adp_type
_atom_site_occupancy
_atom_site_symmetry_multiplicity
_atom_site_calc_flag
_atom_site_refinement_flags
C1 C 0.8298(5) 0.4032(5) -0.0536(5) 0.0406(15) Uani 1 1 d .
C2 C 0.8383(5) 0.4358(5) -0.1524(4) 0.0397(14) Uani 1 1 d .
C3 C 0.7533(5) 0.4551(6) -0.1966(5) 0.0516(17) Uani 1 1 d .
H3 H 0.7582 0.4781 -0.2615 0.062 Uiso 1 1 calc R
C4 C 0.6651(6) 0.4399(6) -0.1439(5) 0.0574(19) Uani 1 1 d .
H4 H 0.6106 0.4509 -0.1733 0.069 Uiso 1 1 calc R
C5 C 0.6539(5) 0.4083(6) -0.0465(6) 0.0550(18) Uani 1 1 d .
H5 H 0.5925 0.3986 -0.0118 0.066 Uiso 1 1 calc R
C6 C 0.7334(5) 0.3916(5) -0.0023(5) 0.0440(16) Uani 1 1 d .
C7 C 0.9288(5) 0.4527(5) -0.2110(5) 0.0434(15) Uani 1 1 d .
H7 H 0.9283 0.4735 -0.2751 0.052 Uiso 1 1 calc R
C8 C 1.1003(5) 0.4543(5) -0.2473(4) 0.0371(14) Uani 1 1 d .
C9 C 1.1975(7) 0.4802(6) -0.3945(5) 0.065(2) Uani 1 1 d .
H9 H 1.2044 0.4915 -0.4578 0.078 Uiso 1 1 calc R
C10 C 1.2798(7) 0.4700(8) -0.3552(6) 0.084(3) Uani 1 1 d .
H10 H 1.3413 0.4752 -0.3933 0.101 Uiso 1 1 calc R
C11 C 1.2734(5) 0.4528(6) -0.2637(5) 0.0538(18) Uani 1 1 d .
H11 H 1.3283 0.4483 -0.2389 0.065 Uiso 1 1 calc R
C12 C 1.1845(5) 0.4424(5) -0.2090(5) 0.0475(16) Uani 1 1 d .
C13 C 1.2468(5) 0.3934(5) -0.0652(5) 0.0434(15) Uani 1 1 d .
H13 H 1.3088 0.4013 -0.1002 0.052 Uiso 1 1 calc R
C14 C 1.1548(5) 0.3444(5) 0.0955(5) 0.0410(15) Uani 1 1 d .
C15 C 1.2427(5) 0.3568(5) 0.0340(5) 0.0393(14) Uani 1 1 d .
C16 C 1.3367(5) 0.3312(6) 0.0711(6) 0.0563(19) Uani 1 1 d .
H16 H 1.3954 0.3406 0.0302 0.068 Uiso 1 1 calc R
C17 C 1.3416(6) 0.2945(6) 0.1630(5) 0.0556(19) Uani 1 1 d .
H17 H 1.4033 0.2789 0.1853 0.067 Uiso 1 1 calc R
C18 C 1.2537(6) 0.2790(5) 0.2268(5) 0.057(2) Uani 1 1 d .
H18 H 1.2572 0.2539 0.2908 0.068 Uiso 1 1 calc R
C19 C 1.1621(5) 0.3015(5) 0.1931(5) 0.0439(15) Uani 1 1 d .
C20 C 0.6345(6) 0.3611(6) 0.1482(5) 0.062(2) Uani 1 1 d .
H20A H 0.6182 0.3036 0.1472 0.075 Uiso 1 1 calc R
H20B H 0.5766 0.4311 0.1246 0.075 Uiso 1 1 calc R
C21 C 0.6487(7) 0.3399(8) 0.2458(6) 0.081(3) Uani 1 1 d .
H21A H 0.7061 0.2705 0.2683 0.122 Uiso 1 1 calc R
H21B H 0.5845 0.3383 0.2857 0.122 Uiso 1 1 calc R
H21C H 0.6646 0.3974 0.2459 0.122 Uiso 1 1 calc R
C22 C 1.0737(7) 0.2460(6) 0.3468(5) 0.064(2) Uani 1 1 d .
H22A H 1.0722 0.2996 0.3688 0.076 Uiso 1 1 calc R
H22B H 1.1372 0.1802 0.3652 0.076 Uiso 1 1 calc R
C23 C 0.9758(8) 0.2189(8) 0.3886(6) 0.086(3) Uani 1 1 d .
H23A H 0.9135 0.2856 0.3756 0.129 Uiso 1 1 calc R
H23B H 0.9773 0.1825 0.4551 0.129 Uiso 1 1 calc R
H23C H 0.9746 0.1716 0.3616 0.129 Uiso 1 1 calc R
C24 C -0.1884(4) 0.0950(5) 0.0756(4) 0.0381(14) Uani 1 1 d .
C25 C -0.2375(5) 0.0687(5) 0.1683(5) 0.0449(16) Uani 1 1 d .
C26 C -0.3398(5) 0.0738(5) 0.1866(5) 0.0493(16) Uani 1 1 d .
H26 H -0.3704 0.0556 0.2482 0.059 Uiso 1 1 calc R
C27 C -0.3980(5) 0.1057(6) 0.1145(6) 0.0526(18) Uani 1 1 d .
H27 H -0.4671 0.1084 0.1279 0.063 Uiso 1 1 calc R
C28 C -0.3539(5) 0.1328(5) 0.0245(5) 0.0481(17) Uani 1 1 d .
H28 H -0.3939 0.1544 -0.0232 0.058 Uiso 1 1 calc R
C29 C -0.2487(4) 0.1293(5) 0.0010(5) 0.0391(14) Uani 1 1 d .
C30 C -0.2103(5) 0.1616(5) -0.0950(5) 0.0437(15) Uani 1 1 d .
H30 H -0.2547 0.1798 -0.1380 0.052 Uiso 1 1 calc R
C31 C -0.0902(5) 0.2091(5) -0.2247(4) 0.0411(15) Uani 1 1 d .
C32 C -0.1188(7) 0.2801(7) -0.3812(5) 0.070(2) Uani 1 1 d .
H32 H -0.1596 0.2986 -0.4273 0.084 Uiso 1 1 calc R
C33 C -0.0278(7) 0.2980(7) -0.4079(5) 0.068(2) Uani 1 1 d .
H33 H -0.0086 0.3313 -0.4708 0.082 Uiso 1 1 calc R
C34 C 0.0356(6) 0.2672(6) -0.3421(5) 0.0513(17) Uani 1 1 d .
H34 H 0.0993 0.2775 -0.3597 0.062 Uiso 1 1 calc R
C35 C 0.0054(5) 0.2219(5) -0.2519(4) 0.0443(15) Uani 1 1 d .
C36 C 0.1576(5) 0.1908(5) -0.1939(5) 0.0421(15) Uani 1 1 d .
H36 H 0.1854 0.2137 -0.2560 0.051 Uiso 1 1 calc R
C37 C 0.1893(5) 0.1234(5) -0.0262(5) 0.0428(15) Uani 1 1 d .
C38 C 0.2209(5) 0.1605(5) -0.1230(5) 0.0449(15) Uani 1 1 d .
C39 C 0.3225(5) 0.1690(6) -0.1551(6) 0.0568(18) Uani 1 1 d .
H39 H 0.3440 0.1919 -0.2189 0.068 Uiso 1 1 calc R
C40 C 0.3875(5) 0.1438(6) -0.0928(6) 0.060(2) Uani 1 1 d .
H40 H 0.4524 0.1514 -0.1143 0.072 Uiso 1 1 calc R
C41 C 0.3579(5) 0.1070(6) 0.0015(6) 0.0542(18) Uani 1 1 d .
H41 H 0.4038 0.0895 0.0430 0.065 Uiso 1 1 calc R
C42 C 0.2607(5) 0.0951(5) 0.0372(5) 0.0479(16) Uani 1 1 d .
C43 C -0.2172(6) 0.0096(7) 0.3304(5) 0.0602(19) Uani 1 1 d .
H43A H -0.2269 -0.0588 0.3507 0.072 Uiso 1 1 calc R
H43B H -0.2854 0.0666 0.3387 0.072 Uiso 1 1 calc R
C44 C -0.1400(7) -0.0030(8) 0.3863(5) 0.079(3) Uani 1 1 d .
H44A H -0.0729 -0.0599 0.3779 0.119 Uiso 1 1 calc R
H44B H -0.1665 -0.0223 0.4514 0.119 Uiso 1 1 calc R
H44C H -0.1309 0.0651 0.3656 0.119 Uiso 1 1 calc R
C45 C 0.2945(7) 0.0175(7) 0.1976(6) 0.073(3) Uani 1 1 d .
H45A H 0.3119 0.0767 0.1935 0.088 Uiso 1 1 calc R
H45B H 0.3599 -0.0416 0.1874 0.088 Uiso 1 1 calc R
C46 C 0.2383(8) -0.0231(10) 0.2922(7) 0.110(4) Uani 1 1 d .
H46A H 0.1681 0.0313 0.2970 0.165 Uiso 1 1 calc R
H46B H 0.2771 -0.0365 0.3399 0.165 Uiso 1 1 calc R
H46C H 0.2336 -0.0902 0.3000 0.165 Uiso 1 1 calc R
C47 C 0.5615(8) 0.3567(8) 0.7163(9) 0.086(3) Uani 1 1 d .
C48 C 0.5800(10) 0.4328(10) 0.6312(8) 0.120(4) Uani 1 1 d .
H48A H 0.5966 0.4839 0.6418 0.181 Uiso 1 1 calc R
H48B H 0.5178 0.4718 0.5984 0.181 Uiso 1 1 calc R
H48C H 0.6386 0.3954 0.5945 0.181 Uiso 1 1 calc R
Cu1 Cu 1.03370(5) 0.40569(6) -0.05514(5) 0.03709(18) Uani 1 1 d .
Cu2 Cu -0.00939(5) 0.13432(6) -0.05510(5) 0.03645(18) Uani 1 1 d .
N1 N 1.0124(4) 0.4413(4) -0.1826(3) 0.0394(12) Uani 1 1 d .
N2 N 1.1071(5) 0.4736(5) -0.3397(4) 0.0646(17) Uani 1 1 d .
N3 N 1.1703(4) 0.4167(4) -0.1108(3) 0.0412(12) Uani 1 1 d .
N4 N -0.1182(4) 0.1678(4) -0.1277(3) 0.0386(12) Uani 1 1 d .
N5 N -0.1536(5) 0.2358(6) -0.2896(4) 0.0681(18) Uani 1 1 d .
N6 N 0.0648(4) 0.1884(4) -0.1774(4) 0.0425(12) Uani 1 1 d .
N8 N 0.2412(5) 0.3305(5) 0.4526(4) 0.0585(16) Uani 1 1 d .
N9 N 0.5487(8) 0.2998(10) 0.7852(9) 0.151(5) Uani 1 1 d .
O2 O 0.9029(3) 0.3851(3) -0.0061(3) 0.0396(10) Uani 1 1 d .
O3 O 1.0614(3) 0.3709(4) 0.0688(3) 0.0452(11) Uani 1 1 d .
O1 O 0.7317(3) 0.3626(4) 0.0917(3) 0.0548(12) Uani 1 1 d .
O4 O 1.0738(4) 0.2895(4) 0.2475(3) 0.0533(12) Uani 1 1 d .
O7 O -0.0879(3) 0.0823(3) 0.0621(3) 0.0383(9) Uani 1 1 d .
O8 O 0.0979(3) 0.1146(3) 0.0099(3) 0.0405(10) Uani 1 1 d .
O6 O -0.1744(3) 0.0386(4) 0.2339(3) 0.0477(11) Uani 1 1 d .
O9 O 0.2248(4) 0.0563(5) 0.1287(4) 0.0640(14) Uani 1 1 d .
O18 O 0.4895(4) 0.1903(4) 0.3666(3) 0.0589(13) Uani 1 1 d .
O17 O 0.4234(5) 0.1261(5) 0.6081(3) 0.0684(15) Uani 1 1 d .
O19 O 0.4071(4) 0.0210(4) 0.4884(4) 0.0571(13) Uani 1 1 d D
O14 O 0.6363(4) 0.1430(4) 0.5005(4) 0.0695(15) Uani 1 1 d .
O15 O 0.5115(5) 0.3003(4) 0.4870(4) 0.0724(15) Uani 1 1 d .
O12 O 0.3190(4) 0.3494(4) 0.4532(4) 0.0686(14) Uani 1 1 d .
O13 O 0.1547(4) 0.4022(5) 0.4368(4) 0.0755(16) Uani 1 1 d .
O11 O 0.2615(4) 0.2299(4) 0.4678(4) 0.0611(13) Uani 1 1 d .
O5 O 0.9182(4) 0.2784(5) 0.1800(4) 0.0628(13) Uani 1 1 d D
O10 O 1.0076(4) 0.0880(5) 0.1868(4) 0.0598(13) Uani 1 1 d D
U1 U 0.45830(2) 0.15377(2) 0.487760(16) 0.04617(11) Uani 1 1 d D
N7 N 0.6082(6) 0.2417(6) 0.4949(5) 0.0666(18) Uani 1 1 d .
O16 O 0.6710(5) 0.2767(6) 0.4949(6) 0.104(2) Uani 1 1 d .
H19C H 0.415(7) 0.037(5) 0.4289(17) 0.16(6) Uiso 1 1 d D
H19D H 0.3413(17) 0.057(3) 0.486(6) 0.08(3) Uiso 1 1 d D
H10A H 0.984(6) 0.052(6) 0.175(8) 0.12(4) Uiso 1 1 d D
H10B H 0.964(5) 0.153(3) 0.183(6) 0.08(3) Uiso 1 1 d D
H5B H 0.981(3) 0.269(8) 0.181(6) 0.13(4) Uiso 1 1 d D
H5A H 0.893(5) 0.326(5) 0.130(3) 0.08(3) Uiso 1 1 d D

loop_
_atom_site_aniso_label
_atom_site_aniso_U_11
_atom_site_aniso_U_22
_atom_site_aniso_U_33
_atom_site_aniso_U_23
_atom_site_aniso_U_13
_atom_site_aniso_U_12
C1 0.038(3) 0.034(3) 0.054(4) -0.019(3) -0.010(3) -0.011(3)
C2 0.044(4) 0.033(3) 0.040(4) -0.016(3) -0.008(3) -0.008(3)
C3 0.049(4) 0.056(4) 0.058(4) -0.026(4) -0.018(3) -0.014(3)
C4 0.049(4) 0.062(5) 0.069(5) -0.027(4) -0.018(4) -0.017(4)
C5 0.041(4) 0.052(4) 0.080(6) -0.032(4) -0.006(4) -0.017(3)
C6 0.036(3) 0.037(3) 0.060(4) -0.025(3) -0.008(3) -0.006(3)
C7 0.046(4) 0.037(3) 0.046(4) -0.017(3) -0.010(3) -0.009(3)
C8 0.043(3) 0.028(3) 0.032(3) -0.009(2) 0.001(3) -0.010(3)
C9 0.080(6) 0.063(5) 0.038(4) -0.012(4) 0.004(4) -0.027(4)
C10 0.056(5) 0.104(7) 0.062(6) -0.015(5) 0.013(4) -0.030(5)
C11 0.045(4) 0.062(4) 0.049(4) -0.010(3) 0.001(3) -0.027(3)
C12 0.043(4) 0.042(4) 0.053(4) -0.017(3) -0.001(3) -0.015(3)
C13 0.034(3) 0.035(3) 0.067(5) -0.025(3) -0.001(3) -0.014(3)
C14 0.039(3) 0.035(3) 0.055(4) -0.025(3) -0.015(3) -0.005(3)
C15 0.040(3) 0.030(3) 0.054(4) -0.021(3) -0.013(3) -0.008(3)
C16 0.039(4) 0.053(4) 0.080(6) -0.033(4) -0.011(4) -0.008(3)
C17 0.043(4) 0.055(4) 0.071(5) -0.029(4) -0.025(4) -0.004(3)
C18 0.061(5) 0.046(4) 0.065(5) -0.027(4) -0.033(4) 0.000(3)
C19 0.049(4) 0.037(3) 0.051(4) -0.022(3) -0.011(3) -0.011(3)
C20 0.048(4) 0.059(5) 0.067(5) -0.017(4) 0.012(4) -0.025(4)
C21 0.074(6) 0.093(7) 0.061(5) -0.015(5) 0.023(4) -0.049(5)
C22 0.096(6) 0.057(5) 0.044(4) -0.016(3) -0.026(4) -0.025(4)
C23 0.096(7) 0.110(8) 0.056(5) -0.029(5) -0.002(5) -0.047(6)
C24 0.027(3) 0.034(3) 0.046(4) -0.015(3) 0.006(3) -0.010(2)
C25 0.040(4) 0.037(3) 0.044(4) -0.012(3) 0.005(3) -0.010(3)
C26 0.040(4) 0.049(4) 0.052(4) -0.022(3) 0.013(3) -0.017(3)
C27 0.026(3) 0.050(4) 0.085(6) -0.034(4) 0.006(3) -0.015(3)
C28 0.032(3) 0.040(4) 0.070(5) -0.023(3) -0.012(3) -0.005(3)
C29 0.032(3) 0.025(3) 0.060(4) -0.017(3) -0.005(3) -0.009(2)
C30 0.040(4) 0.040(4) 0.047(4) -0.014(3) -0.013(3) -0.008(3)
C31 0.048(4) 0.029(3) 0.041(4) -0.012(3) -0.005(3) -0.011(3)
C32 0.065(5) 0.091(6) 0.039(4) -0.020(4) -0.006(4) -0.019(5)
C33 0.081(6) 0.071(5) 0.036(4) -0.013(4) 0.007(4) -0.027(4)
C34 0.055(4) 0.055(4) 0.043(4) -0.016(3) 0.007(3) -0.027(3)
C35 0.047(4) 0.038(3) 0.043(4) -0.014(3) -0.002(3) -0.013(3)
C36 0.049(4) 0.029(3) 0.047(4) -0.012(3) 0.007(3) -0.022(3)
C37 0.036(3) 0.033(3) 0.061(4) -0.022(3) -0.006(3) -0.009(3)
C38 0.033(3) 0.040(4) 0.058(4) -0.020(3) 0.008(3) -0.015(3)
C39 0.048(4) 0.051(4) 0.072(5) -0.026(4) 0.014(4) -0.027(3)
C40 0.039(4) 0.054(4) 0.104(7) -0.041(5) 0.004(4) -0.025(3)
C41 0.043(4) 0.050(4) 0.077(5) -0.029(4) -0.010(4) -0.016(3)
C42 0.037(4) 0.044(4) 0.068(5) -0.026(3) -0.007(3) -0.013(3)
C43 0.060(4) 0.067(5) 0.044(4) -0.020(4) 0.012(3) -0.026(4)
C44 0.081(6) 0.108(7) 0.029(4) -0.015(4) 0.003(4) -0.033(5)
C45 0.066(5) 0.072(5) 0.094(7) -0.038(5) -0.041(5) -0.009(4)
C46 0.111(8) 0.127(9) 0.071(7) -0.026(6) -0.045(6) -0.016(7)
C47 0.078(6) 0.070(6) 0.109(8) -0.009(6) -0.029(6) -0.038(5)
C48 0.130(10) 0.106(9) 0.098(9) -0.030(7) -0.005(7) -0.032(8)
Cu1 0.0341(4) 0.0392(4) 0.0374(4) -0.0156(3) -0.0037(3) -0.0115(3)
Cu2 0.0315(4) 0.0358(4) 0.0358(4) -0.0086(3) -0.0027(3) -0.0119(3)
N1 0.045(3) 0.034(3) 0.039(3) -0.015(2) -0.004(2) -0.013(2)
N2 0.081(5) 0.058(4) 0.053(4) -0.017(3) -0.006(3) -0.029(3)
N3 0.045(3) 0.041(3) 0.036(3) -0.016(2) 0.000(2) -0.015(2)
N4 0.033(3) 0.035(3) 0.038(3) -0.009(2) -0.007(2) -0.007(2)
N5 0.055(4) 0.077(4) 0.054(4) -0.023(3) -0.008(3) -0.008(3)
N6 0.038(3) 0.035(3) 0.045(3) -0.011(2) -0.001(2) -0.011(2)
N8 0.059(4) 0.059(4) 0.047(4) -0.016(3) -0.002(3) -0.019(4)
N9 0.120(8) 0.151(10) 0.160(10) 0.043(8) -0.065(8) -0.096(8)
O2 0.037(2) 0.045(2) 0.036(2) -0.0124(19) -0.0045(18) -0.0167(19)
O3 0.036(2) 0.057(3) 0.041(2) -0.016(2) -0.0066(19) -0.016(2)
O1 0.041(3) 0.068(3) 0.052(3) -0.019(2) 0.003(2) -0.025(2)
O4 0.060(3) 0.060(3) 0.043(3) -0.017(2) -0.014(2) -0.022(2)
O7 0.033(2) 0.043(2) 0.042(2) -0.0140(19) -0.0024(18) -0.0184(18)
O8 0.028(2) 0.047(2) 0.043(2) -0.015(2) -0.0016(18) -0.0148(18)
O6 0.044(2) 0.056(3) 0.043(3) -0.019(2) 0.006(2) -0.024(2)
O9 0.046(3) 0.088(4) 0.064(3) -0.030(3) -0.018(2) -0.020(3)
O18 0.062(3) 0.070(3) 0.036(3) -0.012(2) 0.004(2) -0.030(3)
O17 0.093(4) 0.078(4) 0.033(3) -0.015(2) 0.006(3) -0.043(3)
O19 0.057(3) 0.041(3) 0.081(4) -0.023(3) -0.011(3) -0.021(2)
O14 0.076(4) 0.062(3) 0.083(4) -0.026(3) -0.017(3) -0.032(3)
O15 0.082(4) 0.053(3) 0.083(4) -0.024(3) -0.009(3) -0.027(3)
O12 0.068(3) 0.057(3) 0.084(4) -0.032(3) 0.001(3) -0.025(3)
O13 0.065(4) 0.066(4) 0.067(4) -0.013(3) -0.010(3) -0.009(3)
O11 0.070(3) 0.050(3) 0.062(3) -0.016(2) -0.009(3) -0.024(3)
O5 0.060(3) 0.084(4) 0.050(3) -0.023(3) -0.007(3) -0.031(3)
O10 0.060(3) 0.060(4) 0.064(3) -0.014(3) -0.013(3) -0.031(3)
U1 0.05595(18) 0.04436(17) 0.03858(16) -0.01357(11) 0.00236(11) -0.02452(13)
N7 0.091(5) 0.061(4) 0.064(4) -0.019(3) -0.012(4) -0.044(4)
O16 0.109(5) 0.094(5) 0.153(7) -0.052(5) -0.020(5) -0.063(4)

loop_
_atom_type_symbol
_atom_type_description
_atom_type_scat_dispersion_real
_atom_type_scat_dispersion_imag
_atom_type_scat_source
C C 0.0033 0.0016 'International Tables Vol C Tables 4.2.6.8 and 6.1.1.4'
H H 0.0000 0.0000 'International Tables Vol C Tables 4.2.6.8 and 6.1.1.4'
N N 0.0061 0.0033 'International Tables Vol C Tables 4.2.6.8 and 6.1.1.4'
O O 0.0106 0.0060 'International Tables Vol C Tables 4.2.6.8 and 6.1.1.4'
Cu Cu 0.3201 1.2651 'International Tables Vol C Tables 4.2.6.8 and 6.1.1.4'
U U -9.6767 9.6646 'International Tables Vol C Tables 4.2.6.8 and 6.1.1.4'

loop_
_geom_angle_atom_site_label_1
_geom_angle_atom_site_label_2
_geom_angle_atom_site_label_3
_geom_angle
_geom_angle_site_symmetry_1
_geom_angle_site_symmetry_3
O2 C1 C2 124.8(6) . .
O2 C1 C6 117.7(6) . .
C2 C1 C6 117.5(5) . .
C1 C2 C7 122.7(5) . .
C1 C2 C3 120.0(6) . .
C7 C2 C3 117.3(6) . .
C4 C3 C2 119.7(7) . .
C4 C3 H3 120.1 . .
C2 C3 H3 120.2 . .
C3 C4 C5 121.7(6) . .
C3 C4 H4 119.1 . .
C5 C4 H4 119.1 . .
C6 C5 C4 119.8(7) . .
C6 C5 H5 120.1 . .
C4 C5 H5 120.1 . .
O1 C6 C5 125.7(6) . .
O1 C6 C1 113.1(5) . .
C5 C6 C1 121.2(6) . .
N1 C7 C2 125.4(6) . .
N1 C7 H7 117.3 . .
C2 C7 H7 117.3 . .
N2 C8 C12 120.6(6) . .
N2 C8 N1 124.3(6) . .
C12 C8 N1 115.1(5) . .
N2 C9 C10 119.4(7) . .
N2 C9 H9 120.3 . .
C10 C9 H9 120.3 . .
C11 C10 C9 122.2(7) . .
C11 C10 H10 118.9 . .
C9 C10 H10 118.9 . .
C10 C11 C12 117.8(7) . .
C10 C11 H11 121.1 . .
C12 C11 H11 121.1 . .
C11 C12 C8 120.9(6) . .
C11 C12 N3 123.6(6) . .
C8 C12 N3 115.4(6) . .
N3 C13 C15 125.1(6) . .
N3 C13 H13 117.5 . .
C15 C13 H13 117.5 . .
O3 C14 C15 124.2(6) . .
O3 C14 C19 116.6(6) . .
C15 C14 C19 119.2(5) . .
C14 C15 C13 124.3(5) . .
C14 C15 C16 119.0(6) . .
C13 C15 C16 116.7(6) . .
C17 C16 C15 121.4(7) . .
C17 C16 H16 119.3 . .
C15 C16 H16 119.3 . .
C16 C17 C18 120.4(6) . .
C16 C17 H17 119.8 . .
C18 C17 H17 119.8 . .
C19 C18 C17 119.6(7) . .
C19 C18 H18 120.2 . .
C17 C18 H18 120.2 . .
O4 C19 C18 124.5(6) . .
O4 C19 C14 115.1(5) . .
C18 C19 C14 120.3(7) . .
O1 C20 C21 107.3(6) . .
O1 C20 H20A 110.2 . .
C21 C20 H20A 110.2 . .
O1 C20 H20B 110.2 . .
C21 C20 H20B 110.2 . .
H20A C20 H20B 108.5 . .
C20 C21 H21A 109.5 . .
C20 C21 H21B 109.5 . .
H21A C21 H21B 109.5 . .
C20 C21 H21C 109.5 . .
H21A C21 H21C 109.5 . .
H21B C21 H21C 109.5 . .
O4 C22 C23 107.6(6) . .
O4 C22 H22A 110.2 . .
C23 C22 H22A 110.2 . .
O4 C22 H22B 110.2 . .
C23 C22 H22B 110.2 . .
H22A C22 H22B 108.5 . .
C22 C23 H23A 109.5 . .
C22 C23 H23B 109.5 . .
H23A C23 H23B 109.5 . .
C22 C23 H23C 109.5 . .
H23A C23 H23C 109.5 . .
H23B C23 H23C 109.5 . .
O7 C24 C25 118.6(5) . .
O7 C24 C29 123.1(5) . .
C25 C24 C29 118.3(5) . .
O6 C25 C26 125.2(6) . .
O6 C25 C24 113.9(5) . .
C26 C25 C24 120.9(6) . .
C25 C26 C27 121.0(6) . .
C25 C26 H26 119.5 . .
C27 C26 H26 119.5 . .
C28 C27 C26 119.8(6) . .
C28 C27 H27 120.1 . .
C26 C27 H27 120.1 . .
C27 C28 C29 122.0(6) . .
C27 C28 H28 119.0 . .
C29 C28 H28 119.0 . .
C30 C29 C28 118.0(6) . .
C30 C29 C24 124.0(5) . .
C28 C29 C24 118.0(6) . .
N4 C30 C29 125.3(5) . .
N4 C30 H30 117.3 . .
C29 C30 H30 117.3 . .
N5 C31 C35 120.9(6) . .
N5 C31 N4 122.5(6) . .
C35 C31 N4 116.5(5) . .
C33 C32 N5 122.9(7) . .
C33 C32 H32 118.5 . .
N5 C32 H32 118.5 . .
C32 C33 C34 119.6(7) . .
C32 C33 H33 120.2 . .
C34 C33 H33 120.2 . .
C35 C34 C33 119.2(7) . .
C35 C34 H34 120.4 . .
C33 C34 H34 120.4 . .
C34 C35 C31 121.0(6) . .
C34 C35 N6 123.8(6) . .
C31 C35 N6 115.2(6) . .
N6 C36 C38 124.3(6) . .
N6 C36 H36 117.9 . .
C38 C36 H36 117.9 . .
O8 C37 C38 124.4(6) . .
O8 C37 C42 117.4(6) . .
C38 C37 C42 118.2(6) . .
C37 C38 C36 124.0(6) . .
C37 C38 C39 119.8(6) . .
C36 C38 C39 116.2(6) . .
C40 C39 C38 120.4(7) . .
C40 C39 H39 119.8 . .
C38 C39 H39 119.8 . .
C39 C40 C41 120.3(7) . .
C39 C40 H40 119.9 . .
C41 C40 H40 119.9 . .
C40 C41 C42 122.0(7) . .
C40 C41 H41 119.0 . .
C42 C41 H41 119.0 . .
O9 C42 C41 127.0(6) . .
O9 C42 C37 113.7(6) . .
C41 C42 C37 119.3(7) . .
O6 C43 C44 107.5(6) . .
O6 C43 H43A 110.2 . .
C44 C43 H43A 110.2 . .
O6 C43 H43B 110.2 . .
C44 C43 H43B 110.2 . .
H43A C43 H43B 108.5 . .
C43 C44 H44A 109.5 . .
C43 C44 H44B 109.5 . .
H44A C44 H44B 109.5 . .
C43 C44 H44C 109.5 . .
H44A C44 H44C 109.5 . .
H44B C44 H44C 109.5 . .
O9 C45 C46 107.7(7) . .
O9 C45 H45A 110.2 . .
C46 C45 H45A 110.2 . .
O9 C45 H45B 110.2 . .
C46 C45 H45B 110.2 . .
H45A C45 H45B 108.5 . .
C45 C46 H46A 109.5 . .
C45 C46 H46B 109.5 . .
H46A C46 H46B 109.5 . .
C45 C46 H46C 109.5 . .
H46A C46 H46C 109.5 . .
H46B C46 H46C 109.5 . .
N9 C47 C48 175.9(14) . .
C47 C48 H48A 109.5 . .
C47 C48 H48B 109.5 . .
H48A C48 H48B 109.5 . .
C47 C48 H48C 109.5 . .
H48A C48 H48C 109.5 . .
H48B C48 H48C 109.5 . .
O2 Cu1 O3 90.16(17) . .
O2 Cu1 N1 92.60(19) . .
O3 Cu1 N1 177.2(2) . .
O2 Cu1 N3 174.57(19) . .
O3 Cu1 N3 93.06(19) . .
N1 Cu1 N3 84.2(2) . .
O8 Cu2 O7 90.60(16) . .
O8 Cu2 N4 174.7(2) . .
O7 Cu2 N4 92.86(19) . .
O8 Cu2 N6 92.2(2) . .
O7 Cu2 N6 177.18(18) . .
N4 Cu2 N6 84.3(2) . .
C7 N1 C8 120.2(5) . .
C7 N1 Cu1 126.8(5) . .
C8 N1 Cu1 113.0(4) . .
C8 N2 C9 119.0(6) . .
C13 N3 C12 121.5(6) . .
C13 N3 Cu1 125.9(4) . .
C12 N3 Cu1 112.3(4) . .
C30 N4 C31 121.2(5) . .
C30 N4 Cu2 126.5(4) . .
C31 N4 Cu2 112.2(4) . .
C32 N5 C31 116.2(7) . .
C36 N6 C35 121.1(6) . .
C36 N6 Cu2 127.1(5) . .
C35 N6 Cu2 111.7(4) . .
O13 N8 O12 122.3(7) . .
O13 N8 O11 122.6(7) . .
O12 N8 O11 115.0(6) . .
C1 O2 Cu1 127.4(4) . .
C14 O3 Cu1 126.4(4) . .
C6 O1 C20 117.4(5) . .
C19 O4 C22 119.3(5) . .
C24 O7 Cu2 127.0(4) . .
C37 O8 Cu2 127.4(4) . .
C25 O6 C43 118.0(5) . .
C42 O9 C45 117.8(6) . .
U1 O19 U1 114.9(2) 2_656 .
U1 O19 H19C 92(6) 2_656 .
U1 O19 H19C 97.3(17) . .
U1 O19 H19D 144(2) 2_656 .
U1 O19 H19D 100.2(18) . .
H19C O19 H19D 89(3) . .
N7 O14 U1 98.3(4) . .
N7 O15 U1 96.9(4) . .
N8 O12 U1 98.2(4) . .
N8 O11 U1 97.2(4) . .
H5B O5 H5A 113(4) . .
H10A O10 H10B 115(4) . .
O18 U1 O17 176.3(2) . .
O18 U1 O19 91.2(2) . 2_656
O17 U1 O19 92.2(2) . 2_656
O18 U1 O19 89.6(2) . .
O17 U1 O19 93.1(2) . .
O19 U1 O19 65.1(2) 2_656 .
O18 U1 O14 88.8(2) . .
O17 U1 O14 91.2(2) . .
O19 U1 O14 66.05(17) 2_656 .
O19 U1 O14 131.08(18) . .
O18 U1 O12 85.9(2) . .
O17 U1 O12 90.7(2) . .
O19 U1 O12 176.41(19) 2_656 .
O19 U1 O12 116.95(18) . .
O14 U1 O12 111.69(18) . .
O18 U1 O11 90.4(2) . .
O17 U1 O11 88.4(2) . .
O19 U1 O11 132.71(16) 2_656 .
O19 U1 O11 67.65(17) . .
O14 U1 O11 161.24(18) . .
O12 U1 O11 49.57(17) . .
O18 U1 O15 90.4(2) . .
O17 U1 O15 86.8(2) . .
O19 U1 O15 115.66(18) 2_656 .
O19 U1 O15 179.23(18) . .
O14 U1 O15 49.70(18) . .
O12 U1 O15 62.29(19) . .
O11 U1 O15 111.58(18) . .
O18 U1 U1 90.49(17) . 2_656
O17 U1 U1 93.15(18) . 2_656
O19 U1 U1 32.65(11) 2_656 2_656
O19 U1 U1 32.46(12) . 2_656
O14 U1 U1 98.66(12) . 2_656
O12 U1 U1 149.32(13) . 2_656
O11 U1 U1 100.09(11) . 2_656
O15 U1 U1 148.31(14) . 2_656
O18 U1 H19C 70.6(6) . .
O17 U1 H19C 112.1(6) . .
O19 U1 H19C 69(2) 2_656 .
O19 U1 H19C 19.1(5) . .
O14 U1 H19C 129.3(19) . .
O12 U1 H19C 112.3(19) . .
O11 U1 H19C 68(2) . .
O15 U1 H19C 160.9(6) . .
U1 U1 H19C 38.9(18) 2_656 .
O16 N7 O15 122.7(7) . .
O16 N7 O14 122.2(8) . .
O15 N7 O14 115.1(6) . .

loop_
_geom_bond_atom_site_label_1
_geom_bond_atom_site_label_2
_geom_bond_distance
_geom_bond_site_symmetry_2
C1 O2 1.315(7) .
C1 C2 1.418(9) .
C1 C6 1.430(9) .
C2 C7 1.418(9) .
C2 C3 1.420(8) .
C3 C4 1.355(10) .
C3 H3 0.9300 .
C4 C5 1.397(10) .
C4 H4 0.9300 .
C5 C6 1.365(9) .
C5 H5 0.9300 .
C6 O1 1.362(8) .
C7 N1 1.301(8) .
C7 H7 0.9300 .
C8 N2 1.354(8) .
C8 C12 1.395(9) .
C8 N1 1.411(8) .
C9 N2 1.358(10) .
C9 C10 1.393(12) .
C9 H9 0.9300 .
C10 C11 1.348(11) .
C10 H10 0.9300 .
C11 C12 1.353(9) .
C11 H11 0.9300 .
C12 N3 1.417(8) .
C13 N3 1.307(8) .
C13 C15 1.424(9) .
C13 H13 0.9300 .
C14 O3 1.339(7) .
C14 C15 1.389(9) .
C14 C19 1.417(9) .
C15 C16 1.436(9) .
C16 C17 1.332(10) .
C16 H16 0.9300 .
C17 C18 1.415(10) .
C17 H17 0.9300 .
C18 C19 1.390(9) .
C18 H18 0.9300 .
C19 O4 1.350(8) .
C20 O1 1.429(8) .
C20 C21 1.497(11) .
C20 H20A 0.9700 .
C20 H20B 0.9700 .
C21 H21A 0.9600 .
C21 H21B 0.9600 .
C21 H21C 0.9600 .
C22 O4 1.427(8) .
C22 C23 1.515(11) .
C22 H22A 0.9700 .
C22 H22B 0.9700 .
C23 H23A 0.9600 .
C23 H23B 0.9600 .
C23 H23C 0.9600 .
C24 O7 1.321(7) .
C24 C25 1.413(9) .
C24 C29 1.431(8) .
C25 O6 1.358(8) .
C25 C26 1.374(9) .
C26 C27 1.387(10) .
C26 H26 0.9300 .
C27 C28 1.357(10) .
C27 H27 0.9300 .
C28 C29 1.419(9) .
C28 H28 0.9300 .
C29 C30 1.415(9) .
C30 N4 1.297(8) .
C30 H30 0.9300 .
C31 N5 1.368(8) .
C31 C35 1.379(9) .
C31 N4 1.408(8) .
C32 C33 1.353(12) .
C32 N5 1.367(10) .
C32 H32 0.9300 .
C33 C34 1.361(10) .
C33 H33 0.9300 .
C34 C35 1.335(9) .
C34 H34 0.9300 .
C35 N6 1.426(8) .
C36 N6 1.284(8) .
C36 C38 1.428(9) .
C36 H36 0.9300 .
C37 O8 1.306(7) .
C37 C38 1.410(9) .
C37 C42 1.427(9) .
C38 C39 1.436(9) .
C39 C40 1.359(10) .
C39 H39 0.9300 .
C40 C41 1.371(10) .
C40 H40 0.9300 .
C41 C42 1.400(9) .
C41 H41 0.9300 .
C42 O9 1.359(9) .
C43 O6 1.437(8) .
C43 C44 1.495(10) .
C43 H43A 0.9700 .
C43 H43B 0.9700 .
C44 H44A 0.9600 .
C44 H44B 0.9600 .
C44 H44C 0.9600 .
C45 O9 1.434(8) .
C45 C46 1.502(14) .
C45 H45A 0.9700 .
C45 H45B 0.9700 .
C46 H46A 0.9600 .
C46 H46B 0.9600 .
C46 H46C 0.9600 .
C47 N9 1.082(13) .
C47 C48 1.384(14) .
C48 H48A 0.9600 .
C48 H48B 0.9600 .
C48 H48C 0.9600 .
Cu1 O2 1.911(4) .
Cu1 O3 1.916(4) .
Cu1 N1 1.937(5) .
Cu1 N3 1.947(5) .
Cu2 O8 1.918(4) .
Cu2 O7 1.924(4) .
Cu2 N4 1.941(5) .
Cu2 N6 1.956(5) .
N8 O13 1.203(7) .
N8 O12 1.255(8) .
N8 O11 1.281(8) .
O18 U1 1.746(5) .
O17 U1 1.749(5) .
O19 U1 2.334(5) 2_656
O19 U1 2.346(4) .
O19 H19C 0.86(2) .
O19 H19D 0.84(2) .
O14 N7 1.273(8) .
O14 U1 2.520(5) .
O15 N7 1.255(8) .
O15 U1 2.558(5) .
O12 U1 2.549(5) .
O11 U1 2.554(5) .
O5 H5B 0.84(2) .
O5 H5A 0.84(2) .
O10 H10A 0.83(2) .
O10 H10B 0.84(2) .
U1 O19 2.334(5) 2_656
U1 U1 3.9453(7) 2_656
U1 H19C 2.60(2) .
N7 O16 1.210(8) .
